data_9001358
loop_
_publ_author_name
'Bigi, S.'
'Brigatti, M. F.'
'Capedri, S.'

_publ_section_title
;
 Crystal chemistry of Fe- and Cr-rich warwickite
 sample S5
;
_journal_name_full 'American Mineralogist'
_journal_page_first 1380
_journal_page_last 1388
_journal_volume 76
_journal_year 1991
_chemical_compound_source 'Jumilla, Murcia province, southeast Spain'
_chemical_formula_sum 'B Cr0.04 Fe0.65 Mg1.16 O4 Ti0.15'
_chemical_name_mineral Warwickite
_space_group_IT_number 62
_symmetry_space_group_name_Hall '-P 2ac 2n'
_symmetry_space_group_name_H-M 'P n m a'
_cell_angle_alpha 90
_cell_angle_beta 90
_cell_angle_gamma 90
_cell_length_a 9.246
_cell_length_b 3.0993
_cell_length_c 9.378
_cell_formula_units_Z 4
_cell_volume 268.737
_database_code_amcsd 0001392
_exptl_crystal_density_diffrn 3.672
_cod_original_formula_sum 'B Cr.04 Fe.65 Ti.15 Mg1.16 O4'
_cod_database_code 9001358

loop_
_space_group_symop_operation_xyz
x,y,z
x,1/2-y,z
-x,1/2+y,-z
1/2-x,1/2+y,1/2+z
1/2+x,1/2-y,1/2-z
1/2+x,y,1/2-z
1/2-x,-y,1/2+z
-x,-y,-z

loop_
_atom_site_aniso_label
_atom_site_aniso_U_11
_atom_site_aniso_U_22
_atom_site_aniso_U_33
_atom_site_aniso_U_12
_atom_site_aniso_U_13
_atom_site_aniso_U_23
B 0.00217 0.00759 0.00891 0.00000 -0.00132 0.00000
Cr1 0.00693 0.00608 0.00668 0.00000 -0.00088 0.00000
Fe1 0.00693 0.00608 0.00668 0.00000 -0.00088 0.00000
Ti1 0.00693 0.00608 0.00668 0.00000 -0.00088 0.00000
Mg1 0.00693 0.00608 0.00668 0.00000 -0.00088 0.00000
Mg2 0.00433 0.00545 0.00579 0.00000 -0.00044 0.00000
O1 0.00563 0.00759 0.00891 0.00000 -0.00132 0.00000
O2 0.00693 0.00973 0.00936 0.00000 -0.00395 0.00000
O3 0.00693 0.01392 0.00802 0.00000 -0.00132 0.00000
O4 0.00780 0.01051 0.00668 0.00000 -0.00132 0.00000

loop_
_atom_site_label
_atom_site_fract_x
_atom_site_fract_y
_atom_site_fract_z
_atom_site_occupancy
B 0.16730 0.25000 0.87550 1.00000
Cr1 0.11495 0.25000 0.56951 0.04000
Fe1 0.11495 0.25000 0.56951 0.65000
Ti1 0.11495 0.25000 0.56951 0.15000
Mg1 0.11495 0.25000 0.56951 0.16000
Mg2 0.10218 0.25000 0.19058 1.00000
O1 0.02090 0.25000 0.86760 1.00000
O2 0.24670 0.25000 0.74810 1.00000
O3 0.23710 0.25000 0.00500 1.00000
O4 0.01010 0.25000 0.38340 1.00000

loop_
_cod_related_entry_id
_cod_related_entry_database
_cod_related_entry_code
1 AMCSD 0001392
